data_7025086
loop_
_publ_author_name
'Li, Ni-Ya'
'Ren, Zhi-Gang'
'Liu, Dong'
'Yuan, Rong-Xin'
'Wei, Li-Pei'
'Zhang, Liang'
'Li, Hong-Xi'
'Lang, Jian-Ping'

_publ_section_title
;
 Construction of [Ag2X2]-based complexes from reactions of Ag(I) salts
 with N-diphenylphosphanylmethyl-4-aminopyridine: isolation, structures,
 and luminescent properties.
;
_journal_issue 17
_journal_name_full 'Dalton transactions (Cambridge, England : 2003)'
_journal_page_first 4213
_journal_page_last 4222
_journal_paper_doi 10.1039/b925081f
_journal_volume 39
_journal_year 2010
_chemical_formula_moiety 'C72 H68 Ag2 I2 N8 P4, C2 O2, C O'
_chemical_formula_sum 'C75 H68 Ag2 I2 N8 O3 P4'
_chemical_formula_weight 1722.79
_chemical_name_systematic
;
?
;
_space_group_IT_number 2
_symmetry_cell_setting triclinic
_symmetry_space_group_name_Hall '-P 1'
_symmetry_space_group_name_H-M 'P -1'
_atom_sites_solution_hydrogens geom
_atom_sites_solution_primary direct
_atom_sites_solution_secondary difmap
_audit_creation_method SHELXL-97
_cell_angle_alpha 101.13(3)
_cell_angle_beta 93.39(3)
_cell_angle_gamma 105.72(3)
_cell_formula_units_Z 1
_cell_length_a 11.941(2)
_cell_length_b 12.106(2)
_cell_length_c 14.236(3)
_cell_measurement_reflns_used 7329
_cell_measurement_temperature 193(2)
_cell_measurement_theta_max 27.5476
_cell_measurement_theta_min 3.0898
_cell_volume 1930.1(7)
_computing_cell_refinement 'CrystalClear, Ver. 1.30 (Rigaku/MSC, 2001)'
_computing_data_collection 'CrystalClear, Ver. 1.30 (Rigaku/MSC, 2001)'
_computing_data_reduction 'CrystalStructure, Ver. 3.60 (Rigaku/MSC, 2004)'
_computing_molecular_graphics 'ORTEPII (Johnson, 1976)'
_computing_publication_material SHELXL97
_computing_structure_refinement 'SHELXL-97 (Sheldrick, 1997)'
_computing_structure_solution 'SHELXS-97 (Sheldrick, 1990)'
_diffrn_ambient_temperature 193(2)
_diffrn_measured_fraction_theta_full 0.983
_diffrn_measured_fraction_theta_max 0.983
_diffrn_measurement_device_type 'Rigaku MercuryCCD area detector'
_diffrn_measurement_method \w
_diffrn_radiation_monochromator graphite
_diffrn_radiation_source 'fine-focus sealed tube'
_diffrn_radiation_type MoK\a
_diffrn_radiation_wavelength 0.71073
_diffrn_reflns_av_R_equivalents 0.0608
_diffrn_reflns_av_sigmaI/netI 0.0886
_diffrn_reflns_limit_h_max 15
_diffrn_reflns_limit_h_min -13
_diffrn_reflns_limit_k_max 15
_diffrn_reflns_limit_k_min -15
_diffrn_reflns_limit_l_max 18
_diffrn_reflns_limit_l_min -17
_diffrn_reflns_number 18700
_diffrn_reflns_theta_full 27.48
_diffrn_reflns_theta_max 27.48
_diffrn_reflns_theta_min 3.09
_diffrn_standards_decay_% 0
_diffrn_standards_interval_count 0
_diffrn_standards_interval_time 0
_diffrn_standards_number 0
_exptl_absorpt_coefficient_mu 1.439
_exptl_absorpt_correction_T_max 0.8694
_exptl_absorpt_correction_T_min 0.7148
_exptl_absorpt_correction_type multi-scan
_exptl_absorpt_process_details 'Jacobson, R. (1998) Private communication to Rigaku Company, Tokyo, Japan.'
_exptl_crystal_colour colorless
_exptl_crystal_density_diffrn 1.482
_exptl_crystal_density_method 'not measured'
_exptl_crystal_description block
_exptl_crystal_F_000 858
_exptl_crystal_size_max 0.25
_exptl_crystal_size_mid 0.10
_exptl_crystal_size_min 0.10
_refine_diff_density_max 1.122
_refine_diff_density_min -0.947
_refine_diff_density_rms 0.116
_refine_ls_extinction_method none
_refine_ls_goodness_of_fit_ref 1.132
_refine_ls_hydrogen_treatment constr
_refine_ls_matrix_type full
_refine_ls_number_parameters 421
_refine_ls_number_reflns 8709
_refine_ls_number_restraints 3
_refine_ls_restrained_S_all 1.132
_refine_ls_R_factor_all 0.1140
_refine_ls_R_factor_gt 0.0813
_refine_ls_shift/su_max 0.000
_refine_ls_shift/su_mean 0.000
_refine_ls_structure_factor_coef Fsqd
_refine_ls_weighting_details 'calc w=1/[\s^2^(Fo^2^)+(0.0813P)^2^+0.9375P] where P=(Fo^2^+2Fc^2^)/3'
_refine_ls_weighting_scheme calc
_refine_ls_wR_factor_gt 0.1872
_refine_ls_wR_factor_ref 0.2092
_reflns_number_gt 6288
_reflns_number_total 8709
_reflns_threshold_expression >2sigma(I)
_cod_data_source_file b925081f.txt
_cod_data_source_block '[Ag2I2(dppmapy)4].3MeOH'
_cod_depositor_comments
;
The following automatic conversions were performed:
'__computing_data_collection' tag replaced with
'_computing_data_collection'.

Automatic conversion script
Id: cif_correct_tags 1440 2010-10-19 06:21:57Z saulius 
;
_cod_database_code 7025086

loop_
_symmetry_equiv_pos_as_xyz
'x, y, z'
'-x, -y, -z'

loop_
_atom_site_label
_atom_site_type_symbol
_atom_site_fract_x
_atom_site_fract_y
_atom_site_fract_z
_atom_site_U_iso_or_equiv
_atom_site_adp_type
_atom_site_occupancy
_atom_site_symmetry_multiplicity
_atom_site_calc_flag
_atom_site_refinement_flags
_atom_site_disorder_assembly
_atom_site_disorder_group
I1 I 0.09192(4) 0.38388(4) 0.04080(4) 0.05071(19) Uani 1 1 d . . .
Ag1 Ag 0.15335(5) 0.61808(5) -0.00107(5) 0.0493(2) Uani 1 1 d . . .
P1 P 0.26921(16) 0.77844(17) 0.13202(16) 0.0433(5) Uani 1 1 d . . .
N1 N 0.2053(10) 0.5191(9) 0.5191(7) 0.091(3) Uani 1 1 d . . .
C1 C 0.2432(12) 0.6326(10) 0.5170(9) 0.090(3) Uani 1 1 d . . .
H1 H 0.2653 0.6874 0.5772 0.108 Uiso 1 1 calc R . .
O1 O 0.305(2) 0.234(2) 0.5541(18) 0.149(8) Uiso 0.50 1 d PD A 1
O1A O 0.290(2) 0.114(2) 0.528(2) 0.164(9) Uiso 0.50 1 d PD B 2
P2 P 0.22306(17) 0.60162(18) -0.16293(16) 0.0469(5) Uani 1 1 d . . .
N2 N 0.2248(6) 0.6384(5) 0.2607(5) 0.0508(16) Uani 1 1 d . . .
H2 H 0.2113 0.5853 0.2063 0.061 Uiso 1 1 calc R . .
C2 C 0.2528(9) 0.6768(8) 0.4355(7) 0.067(2) Uani 1 1 d . . .
H2A H 0.2834 0.7590 0.4400 0.081 Uiso 1 1 calc R . .
O2 O 0.481(2) 0.006(2) 0.4416(17) 0.163(9) Uiso 0.50 1 d PD . .
C3 C 0.2174(7) 0.6004(7) 0.3459(6) 0.0502(19) Uani 1 1 d . . .
N3 N -0.0803(11) 0.0466(9) -0.4030(11) 0.117(5) Uani 1 1 d . . .
N4 N 0.1160(6) 0.3698(6) -0.2284(6) 0.065(2) Uani 1 1 d . . .
H4 H 0.1520 0.3693 -0.1728 0.078 Uiso 1 1 calc R . .
C4 C 0.1775(7) 0.4793(7) 0.3444(7) 0.054(2) Uani 1 1 d . . .
H4A H 0.1541 0.4225 0.2853 0.065 Uiso 1 1 calc R . .
C5 C 0.1739(10) 0.4465(9) 0.4321(8) 0.074(3) Uani 1 1 d . . .
H5 H 0.1464 0.3648 0.4306 0.088 Uiso 1 1 calc R . .
C6 C 0.2534(7) 0.7603(7) 0.2560(6) 0.0484(18) Uani 1 1 d . . .
H6A H 0.3276 0.8042 0.2977 0.058 Uiso 1 1 calc R . .
H6B H 0.1909 0.7936 0.2804 0.058 Uiso 1 1 calc R . .
C7 C 0.2502(6) 0.9237(6) 0.1379(6) 0.0451(17) Uani 1 1 d . . .
C8 C 0.3205(8) 1.0219(7) 0.2053(7) 0.057(2) Uani 1 1 d . . .
H8 H 0.3807 1.0127 0.2472 0.069 Uiso 1 1 calc R . .
C9 C 0.3043(8) 1.1315(7) 0.2121(7) 0.065(2) Uani 1 1 d . . .
H9 H 0.3513 1.1968 0.2594 0.079 Uiso 1 1 calc R . .
C10 C 0.2198(8) 1.1452(8) 0.1500(8) 0.070(3) Uani 1 1 d . . .
H10 H 0.2092 1.2209 0.1539 0.085 Uiso 1 1 calc R . .
C11 C 0.1498(8) 1.0511(8) 0.0818(9) 0.078(3) Uani 1 1 d . . .
H11 H 0.0905 1.0620 0.0401 0.093 Uiso 1 1 calc R . .
C12 C 0.1659(7) 0.9387(7) 0.0741(8) 0.066(3) Uani 1 1 d . . .
H12 H 0.1197 0.8740 0.0258 0.079 Uiso 1 1 calc R . .
C13 C 0.4243(6) 0.8003(6) 0.1237(6) 0.0438(17) Uani 1 1 d . . .
C14 C 0.4912(7) 0.7510(7) 0.1756(6) 0.0510(19) Uani 1 1 d . . .
H14 H 0.4574 0.7102 0.2225 0.061 Uiso 1 1 calc R . .
C15 C 0.6080(8) 0.7598(8) 0.1608(8) 0.064(2) Uani 1 1 d . . .
H15 H 0.6524 0.7239 0.1963 0.077 Uiso 1 1 calc R . .
C16 C 0.6573(8) 0.8206(7) 0.0947(7) 0.062(2) Uani 1 1 d . . .
H16 H 0.7368 0.8278 0.0853 0.075 Uiso 1 1 calc R . .
C17 C 0.5929(7) 0.8721(7) 0.0408(7) 0.064(2) Uani 1 1 d . . .
H17 H 0.6276 0.9136 -0.0053 0.077 Uiso 1 1 calc R . .
C18 C 0.4769(7) 0.8615(7) 0.0561(7) 0.057(2) Uani 1 1 d . . .
H18 H 0.4323 0.8964 0.0199 0.068 Uiso 1 1 calc R . .
C19 C -0.0431(12) 0.0585(11) -0.3124(16) 0.114(6) Uani 1 1 d . . .
H19 H -0.0637 -0.0098 -0.2862 0.137 Uiso 1 1 calc R . .
C20 C 0.0248(8) 0.1636(9) -0.2502(10) 0.086(4) Uani 1 1 d . . .
H20 H 0.0502 0.1654 -0.1853 0.103 Uiso 1 1 calc R . .
C21 C 0.0538(7) 0.2658(8) -0.2874(8) 0.060(2) Uani 1 1 d . . .
C22 C 0.0161(9) 0.2528(8) -0.3824(8) 0.072(3) Uani 1 1 d . . .
H22 H 0.0345 0.3187 -0.4117 0.087 Uiso 1 1 calc R . .
C23 C -0.0489(11) 0.1440(10) -0.4359(10) 0.100(4) Uani 1 1 d . . .
H23 H -0.0729 0.1388 -0.5018 0.120 Uiso 1 1 calc R . .
C24 C 0.1246(7) 0.4819(7) -0.2549(6) 0.052(2) Uani 1 1 d . . .
H24A H 0.0459 0.4939 -0.2606 0.062 Uiso 1 1 calc R . .
H24B H 0.1549 0.4815 -0.3181 0.062 Uiso 1 1 calc R . .
C25 C 0.2238(7) 0.7289(7) -0.2137(6) 0.0518(19) Uani 1 1 d . . .
C26 C 0.1191(9) 0.7481(9) -0.2404(10) 0.098(4) Uani 1 1 d . . .
H26 H 0.0475 0.6940 -0.2332 0.117 Uiso 1 1 calc R . .
C27 C 0.1165(10) 0.8445(10) -0.2774(11) 0.102(4) Uani 1 1 d . . .
H27 H 0.0435 0.8559 -0.2961 0.122 Uiso 1 1 calc R . .
C28 C 0.2175(9) 0.9231(8) -0.2874(8) 0.074(3) Uani 1 1 d . . .
H28 H 0.2153 0.9891 -0.3136 0.088 Uiso 1 1 calc R . .
C29 C 0.3207(9) 0.9078(7) -0.2604(8) 0.073(3) Uani 1 1 d . . .
H29 H 0.3915 0.9637 -0.2666 0.088 Uiso 1 1 calc R . .
C30 C 0.3244(8) 0.8108(7) -0.2234(7) 0.061(2) Uani 1 1 d . . .
H30 H 0.3982 0.8010 -0.2045 0.074 Uiso 1 1 calc R . .
C31 C 0.3657(6) 0.5791(6) -0.1771(6) 0.0415(16) Uani 1 1 d . . .
C32 C 0.4401(7) 0.5884(6) -0.0967(6) 0.0508(19) Uani 1 1 d . . .
H32 H 0.4144 0.6041 -0.0350 0.061 Uiso 1 1 calc R . .
C33 C 0.5526(7) 0.5753(7) -0.1030(7) 0.055(2) Uani 1 1 d . . .
H33 H 0.6032 0.5841 -0.0463 0.066 Uiso 1 1 calc R . .
C34 C 0.5883(7) 0.5497(7) -0.1912(7) 0.055(2) Uani 1 1 d . . .
H34 H 0.6638 0.5391 -0.1963 0.066 Uiso 1 1 calc R . .
C35 C 0.5146(8) 0.5388(7) -0.2748(7) 0.061(2) Uani 1 1 d . . .
H35 H 0.5408 0.5219 -0.3362 0.073 Uiso 1 1 calc R . .
C36 C 0.4023(7) 0.5529(7) -0.2681(6) 0.055(2) Uani 1 1 d . . .
H36 H 0.3518 0.5447 -0.3247 0.066 Uiso 1 1 calc R . .
C37 C 0.392(2) 0.288(2) 0.4984(18) 0.091(7) Uiso 0.50 1 d PD A 1
C37A C 0.253(4) 0.193(4) 0.477(3) 0.199(19) Uiso 0.50 1 d PD B 2
C38 C 0.511(3) -0.090(2) 0.387(2) 0.135(11) Uiso 0.50 1 d PD . .

loop_
_atom_site_aniso_label
_atom_site_aniso_U_11
_atom_site_aniso_U_22
_atom_site_aniso_U_33
_atom_site_aniso_U_23
_atom_site_aniso_U_13
_atom_site_aniso_U_12
I1 0.0369(3) 0.0526(3) 0.0680(4) 0.0297(3) 0.0012(2) 0.0111(2)
Ag1 0.0416(3) 0.0536(4) 0.0541(4) 0.0211(3) 0.0052(3) 0.0094(3)
P1 0.0387(9) 0.0441(10) 0.0504(13) 0.0197(9) 0.0051(9) 0.0107(8)
N1 0.122(8) 0.103(7) 0.062(6) 0.043(5) 0.012(6) 0.036(6)
C1 0.132(10) 0.081(7) 0.064(7) 0.027(6) 0.015(7) 0.036(7)
P2 0.0375(9) 0.0538(11) 0.0555(13) 0.0264(10) 0.0089(9) 0.0123(9)
N2 0.062(4) 0.050(4) 0.049(4) 0.020(3) 0.015(3) 0.023(3)
C2 0.087(7) 0.070(6) 0.044(5) 0.025(4) 0.004(5) 0.012(5)
C3 0.048(4) 0.058(5) 0.054(5) 0.027(4) 0.011(4) 0.020(4)
N3 0.105(9) 0.063(6) 0.155(12) -0.021(8) 0.060(9) -0.003(6)
N4 0.055(4) 0.067(5) 0.075(6) 0.038(4) -0.006(4) 0.008(4)
C4 0.061(5) 0.044(4) 0.065(6) 0.026(4) 0.010(4) 0.017(4)
C5 0.092(7) 0.069(6) 0.076(8) 0.044(6) 0.020(6) 0.027(6)
C6 0.048(4) 0.050(4) 0.052(5) 0.021(4) 0.010(4) 0.016(4)
C7 0.040(4) 0.043(4) 0.049(5) 0.016(3) 0.004(3) 0.002(3)
C8 0.064(5) 0.050(4) 0.062(6) 0.022(4) -0.001(4) 0.017(4)
C9 0.066(6) 0.050(5) 0.080(7) 0.019(5) 0.002(5) 0.013(4)
C10 0.065(6) 0.052(5) 0.113(9) 0.038(6) 0.025(6) 0.030(5)
C11 0.048(5) 0.065(6) 0.133(10) 0.049(6) -0.004(6) 0.021(4)
C12 0.051(5) 0.053(5) 0.097(8) 0.036(5) 0.000(5) 0.010(4)
C13 0.046(4) 0.038(4) 0.053(5) 0.015(3) 0.012(4) 0.016(3)
C14 0.053(4) 0.048(4) 0.053(5) 0.016(4) -0.004(4) 0.015(4)
C15 0.052(5) 0.067(5) 0.083(7) 0.026(5) 0.006(5) 0.028(4)
C16 0.050(5) 0.058(5) 0.078(7) 0.016(5) 0.016(5) 0.013(4)
C17 0.054(5) 0.056(5) 0.084(7) 0.021(5) 0.017(5) 0.014(4)
C18 0.048(4) 0.051(4) 0.072(6) 0.015(4) 0.008(4) 0.015(4)
C19 0.084(9) 0.055(7) 0.215(19) 0.032(10) 0.065(12) 0.026(7)
C20 0.059(6) 0.070(6) 0.154(12) 0.057(7) 0.045(7) 0.032(5)
C21 0.038(4) 0.060(5) 0.084(7) 0.021(5) 0.013(4) 0.013(4)
C22 0.069(6) 0.062(6) 0.075(8) 0.008(5) 0.018(5) 0.005(5)
C23 0.102(9) 0.071(7) 0.103(10) -0.011(7) 0.040(8) -0.002(7)
C24 0.044(4) 0.062(5) 0.056(5) 0.031(4) 0.003(4) 0.013(4)
C25 0.046(4) 0.056(4) 0.059(5) 0.025(4) 0.010(4) 0.014(4)
C26 0.055(5) 0.086(7) 0.189(14) 0.096(8) 0.030(7) 0.033(5)
C27 0.067(7) 0.095(8) 0.172(14) 0.079(9) 0.021(8) 0.032(6)
C28 0.079(7) 0.055(5) 0.092(8) 0.033(5) -0.004(6) 0.019(5)
C29 0.076(6) 0.045(5) 0.095(8) 0.028(5) 0.011(6) 0.002(5)
C30 0.053(5) 0.057(5) 0.075(7) 0.026(5) 0.004(4) 0.011(4)
C31 0.034(3) 0.045(4) 0.046(5) 0.018(3) -0.002(3) 0.008(3)
C32 0.049(4) 0.048(4) 0.059(6) 0.019(4) 0.012(4) 0.015(4)
C33 0.044(4) 0.062(5) 0.064(6) 0.015(4) -0.002(4) 0.023(4)
C34 0.043(4) 0.047(4) 0.082(7) 0.021(4) 0.017(4) 0.016(4)
C35 0.058(5) 0.055(5) 0.075(7) 0.017(5) 0.021(5) 0.021(4)
C36 0.059(5) 0.062(5) 0.045(5) 0.015(4) 0.003(4) 0.017(4)

loop_
_atom_type_symbol
_atom_type_description
_atom_type_scat_dispersion_real
_atom_type_scat_dispersion_imag
_atom_type_scat_source
C C 0.0033 0.0016 'International Tables Vol C Tables 4.2.6.8 and 6.1.1.4'
H H 0.0000 0.0000 'International Tables Vol C Tables 4.2.6.8 and 6.1.1.4'
N N 0.0061 0.0033 'International Tables Vol C Tables 4.2.6.8 and 6.1.1.4'
O O 0.0106 0.0060 'International Tables Vol C Tables 4.2.6.8 and 6.1.1.4'
P P 0.1023 0.0942 'International Tables Vol C Tables 4.2.6.8 and 6.1.1.4'
Ag Ag -0.8971 1.1015 'International Tables Vol C Tables 4.2.6.8 and 6.1.1.4'
I I -0.4742 1.8119 'International Tables Vol C Tables 4.2.6.8 and 6.1.1.4'

loop_
_geom_angle_atom_site_label_1
_geom_angle_atom_site_label_2
_geom_angle_atom_site_label_3
_geom_angle
_geom_angle_site_symmetry_3
Ag1 I1 Ag1 85.96(4) 2_565
P1 Ag1 P2 118.56(7) .
P1 Ag1 I1 115.46(6) .
P2 Ag1 I1 107.54(6) .
P1 Ag1 I1 114.62(6) 2_565
P2 Ag1 I1 103.33(6) 2_565
I1 Ag1 I1 94.04(4) 2_565
C13 P1 C7 104.1(3) .
C13 P1 C6 103.6(4) .
C7 P1 C6 101.9(4) .
C13 P1 Ag1 110.0(3) .
C7 P1 Ag1 117.3(3) .
C6 P1 Ag1 118.1(3) .
C1 N1 C5 114.4(9) .
N1 C1 C2 125.4(11) .
N1 C1 H1 117.3 .
C2 C1 H1 117.3 .
C31 P2 C25 105.4(3) .
C31 P2 C24 103.4(4) .
C25 P2 C24 101.5(4) .
C31 P2 Ag1 119.3(3) .
C25 P2 Ag1 112.2(3) .
C24 P2 Ag1 113.2(3) .
C3 N2 C6 123.3(7) .
C3 N2 H2 118.3 .
C6 N2 H2 118.3 .
C1 C2 C3 119.4(9) .
C1 C2 H2A 120.3 .
C3 C2 H2A 120.3 .
N2 C3 C2 122.7(7) .
N2 C3 C4 120.0(8) .
C2 C3 C4 117.3(8) .
C19 N3 C23 114.7(12) .
C21 N4 C24 121.7(8) .
C21 N4 H4 119.1 .
C24 N4 H4 119.1 .
C5 C4 C3 117.3(9) .
C5 C4 H4A 121.3 .
C3 C4 H4A 121.3 .
N1 C5 C4 126.2(9) .
N1 C5 H5 116.9 .
C4 C5 H5 116.9 .
N2 C6 P1 111.2(6) .
N2 C6 H6A 109.4 .
P1 C6 H6A 109.4 .
N2 C6 H6B 109.4 .
P1 C6 H6B 109.4 .
H6A C6 H6B 108.0 .
C12 C7 C8 119.0(7) .
C12 C7 P1 119.9(6) .
C8 C7 P1 121.1(6) .
C9 C8 C7 121.4(9) .
C9 C8 H8 119.3 .
C7 C8 H8 119.3 .
C10 C9 C8 119.2(9) .
C10 C9 H9 120.4 .
C8 C9 H9 120.4 .
C9 C10 C11 121.2(8) .
C9 C10 H10 119.4 .
C11 C10 H10 119.4 .
C10 C11 C12 120.1(9) .
C10 C11 H11 120.0 .
C12 C11 H11 120.0 .
C7 C12 C11 119.1(9) .
C7 C12 H12 120.5 .
C11 C12 H12 120.5 .
C14 C13 C18 118.1(7) .
C14 C13 P1 122.7(6) .
C18 C13 P1 119.0(6) .
C13 C14 C15 121.5(8) .
C13 C14 H14 119.3 .
C15 C14 H14 119.3 .
C16 C15 C14 119.2(9) .
C16 C15 H15 120.4 .
C14 C15 H15 120.4 .
C15 C16 C17 121.2(8) .
C15 C16 H16 119.4 .
C17 C16 H16 119.4 .
C18 C17 C16 118.6(9) .
C18 C17 H17 120.7 .
C16 C17 H17 120.7 .
C17 C18 C13 121.4(9) .
C17 C18 H18 119.3 .
C13 C18 H18 119.3 .
N3 C19 C20 125.7(13) .
N3 C19 H19 117.1 .
C20 C19 H19 117.1 .
C21 C20 C19 117.7(13) .
C21 C20 H20 121.1 .
C19 C20 H20 121.1 .
N4 C21 C22 124.3(9) .
N4 C21 C20 119.3(10) .
C22 C21 C20 116.4(10) .
C21 C22 C23 120.1(11) .
C21 C22 H22 120.0 .
C23 C22 H22 120.0 .
N3 C23 C22 125.4(14) .
N3 C23 H23 117.3 .
C22 C23 H23 117.3 .
N4 C24 P2 109.8(6) .
N4 C24 H24A 109.7 .
P2 C24 H24A 109.7 .
N4 C24 H24B 109.7 .
P2 C24 H24B 109.7 .
H24A C24 H24B 108.2 .
C30 C25 C26 117.3(8) .
C30 C25 P2 123.2(6) .
C26 C25 P2 119.5(6) .
C27 C26 C25 121.0(9) .
C27 C26 H26 119.5 .
C25 C26 H26 119.5 .
C28 C27 C26 120.4(10) .
C28 C27 H27 119.8 .
C26 C27 H27 119.8 .
C29 C28 C27 119.9(9) .
C29 C28 H28 120.0 .
C27 C28 H28 120.0 .
C28 C29 C30 120.3(9) .
C28 C29 H29 119.9 .
C30 C29 H29 119.9 .
C25 C30 C29 121.1(9) .
C25 C30 H30 119.4 .
C29 C30 H30 119.4 .
C32 C31 C36 119.0(7) .
C32 C31 P2 119.5(6) .
C36 C31 P2 121.5(6) .
C31 C32 C33 122.0(8) .
C31 C32 H32 119.0 .
C33 C32 H32 119.0 .
C34 C33 C32 119.1(8) .
C34 C33 H33 120.5 .
C32 C33 H33 120.5 .
C33 C34 C35 120.5(8) .
C33 C34 H34 119.8 .
C35 C34 H34 119.8 .
C34 C35 C36 120.2(8) .
C34 C35 H35 119.9 .
C36 C35 H35 119.9 .
C31 C36 C35 119.2(8) .
C31 C36 H36 120.4 .
C35 C36 H36 120.4 .

loop_
_geom_bond_atom_site_label_1
_geom_bond_atom_site_label_2
_geom_bond_distance
_geom_bond_site_symmetry_2
I1 Ag1 2.9170(10) .
I1 Ag1 2.9427(10) 2_565
Ag1 P1 2.467(2) .
Ag1 P2 2.486(2) .
Ag1 I1 2.9427(10) 2_565
P1 C13 1.813(7) .
P1 C7 1.821(8) .
P1 C6 1.834(8) .
N1 C1 1.332(13) .
N1 C5 1.339(13) .
C1 C2 1.367(14) .
C1 H1 0.9500 .
O1 C37 1.432(10) .
O1A C37A 1.445(10) .
P2 C31 1.814(7) .
P2 C25 1.822(8) .
P2 C24 1.833(9) .
N2 C3 1.377(10) .
N2 C6 1.438(9) .
N2 H2 0.8800 .
C2 C3 1.389(12) .
C2 H2A 0.9500 .
O2 C38 1.418(10) .
C3 C4 1.408(10) .
N3 C19 1.31(2) .
N3 C23 1.320(17) .
N4 C21 1.362(11) .
N4 C24 1.456(10) .
N4 H4 0.8800 .
C4 C5 1.382(13) .
C4 H4A 0.9500 .
C5 H5 0.9500 .
C6 H6A 0.9900 .
C6 H6B 0.9900 .
C7 C12 1.388(11) .
C7 C8 1.400(11) .
C8 C9 1.378(11) .
C8 H8 0.9500 .
C9 C10 1.367(13) .
C9 H9 0.9500 .
C10 C11 1.378(14) .
C10 H10 0.9500 .
C11 C12 1.410(12) .
C11 H11 0.9500 .
C12 H12 0.9500 .
C13 C14 1.378(10) .
C13 C18 1.402(11) .
C14 C15 1.402(11) .
C14 H14 0.9500 .
C15 C16 1.369(12) .
C15 H15 0.9500 .
C16 C17 1.393(13) .
C16 H16 0.9500 .
C17 C18 1.391(11) .
C17 H17 0.9500 .
C18 H18 0.9500 .
C19 C20 1.408(19) .
C19 H19 0.9500 .
C20 C21 1.404(12) .
C20 H20 0.9500 .
C21 C22 1.364(14) .
C22 C23 1.381(14) .
C22 H22 0.9500 .
C23 H23 0.9500 .
C24 H24A 0.9900 .
C24 H24B 0.9900 .
C25 C30 1.369(10) .
C25 C26 1.378(12) .
C26 C27 1.377(13) .
C26 H26 0.9500 .
C27 C28 1.353(13) .
C27 H27 0.9500 .
C28 C29 1.339(13) .
C28 H28 0.9500 .
C29 C30 1.387(12) .
C29 H29 0.9500 .
C30 H30 0.9500 .
C31 C32 1.373(11) .
C31 C36 1.398(11) .
C32 C33 1.401(10) .
C32 H32 0.9500 .
C33 C34 1.356(12) .
C33 H33 0.9500 .
C34 C35 1.399(13) .
C34 H34 0.9500 .
C35 C36 1.403(11) .
C35 H35 0.9500 .
C36 H36 0.9500 .
